data_7719590
loop_
_publ_author_name
'Harder, Rachel A.'
'McGurrell, Thomas D.'
'MacBride, J. A. Hugh'
'B&#xf6;hling, Lena'
'Brockhinke, Andreas'
'Yufit, Dmitry S.'
'Fox, Mark A.'

_publ_section_title
;
 Photophysical studies on <i>meta</i>- and <i>para</i>-carboranes
 containing 1-naphthyl groups.
;
_journal_issue 43
_journal_name_full 'Dalton transactions (Cambridge, England : 2003)'
_journal_page_first 16037
_journal_page_last 16048
_journal_paper_doi 10.1039/d5dt02179k
_journal_volume 54
_journal_year 2025
_chemical_absolute_configuration unk
_chemical_formula_moiety 'C22 H24 B10'
_chemical_formula_sum 'C22 H24 B10'
_chemical_formula_weight 396.51
_space_group_crystal_system orthorhombic
_space_group_IT_number 19
_space_group_name_Hall 'P 2ac 2ab'
_space_group_name_H-M_alt 'P 21 21 21'
_atom_sites_solution_hydrogens geom
_atom_sites_solution_primary direct
_atom_sites_solution_secondary difmap
_audit_creation_date 2025-09-04
_audit_creation_method
;
Olex2 1.5-beta
(compiled 2025.07.13 svn.rb7424aed for OlexSys, GUI svn.r7314)
;
_audit_update_record
;
2025-09-04 deposited with the CCDC.	2025-10-08 downloaded from the CCDC.
;
_cell_angle_alpha 90
_cell_angle_beta 90
_cell_angle_gamma 90
_cell_formula_units_Z 4
_cell_length_a 7.2726(3)
_cell_length_b 15.1406(7)
_cell_length_c 19.4244(8)
_cell_measurement_reflns_used 4430
_cell_measurement_temperature 120.00
_cell_measurement_theta_max 30.34
_cell_measurement_theta_min 2.69
_cell_volume 2138.85(16)
_computing_cell_refinement 'SAINT v8.40A (Bruker AXS, 2019)'
_computing_data_collection 'APEX3 v.2017.3_0 (Bruker AXS, 2017)'
_computing_data_reduction 'SAINT v8.40A (Bruker AXS, 2019)'
_computing_molecular_graphics 'Olex2 1.5-beta (Dolomanov et al., 2009)'
_computing_publication_material 'Olex2 1.5-beta (Dolomanov et al., 2009)'
_computing_structure_refinement 'SHELXL 2019/3 (Sheldrick, 2015)'
_computing_structure_solution 'XS  (Sheldrick, 2008)'
_diffrn_ambient_temperature 120.00
_diffrn_detector 'Bruker PHOTON III C14 MM CPAD'
_diffrn_detector_area_resol_mean 54.4
_diffrn_detector_type 'CPA sensor'
_diffrn_measured_fraction_theta_full 1.000
_diffrn_measured_fraction_theta_max 1.000
_diffrn_measurement_device '3-circle diffractometer'
_diffrn_measurement_device_type 'Bruker D8 Venture'
_diffrn_measurement_method '\w- and \f-scan'
_diffrn_radiation_monochromator 'focusing mirrors'
_diffrn_radiation_probe x-ray
_diffrn_radiation_type 'Mo K\a'
_diffrn_radiation_wavelength 0.71073
_diffrn_reflns_av_R_equivalents 0.1015
_diffrn_reflns_av_unetI/netI 0.0679
_diffrn_reflns_Laue_measured_fraction_full 1.000
_diffrn_reflns_Laue_measured_fraction_max 1.000
_diffrn_reflns_limit_h_max 9
_diffrn_reflns_limit_h_min -9
_diffrn_reflns_limit_k_max 19
_diffrn_reflns_limit_k_min -19
_diffrn_reflns_limit_l_max 25
_diffrn_reflns_limit_l_min -25
_diffrn_reflns_number 32730
_diffrn_reflns_point_group_measured_fraction_full 1.000
_diffrn_reflns_point_group_measured_fraction_max 1.000
_diffrn_reflns_theta_full 25.242
_diffrn_reflns_theta_max 27.500
_diffrn_reflns_theta_min 2.097
_diffrn_source 'microfocus sealed X-ray tube'
_diffrn_source_type 'Incoatec I\mS 3.0 microsource'
_exptl_absorpt_coefficient_mu 0.062
_exptl_absorpt_correction_T_max 0.7462
_exptl_absorpt_correction_T_min 0.6346
_exptl_absorpt_correction_type multi-scan
_exptl_absorpt_process_details
;
SADABS-2016/2 (Bruker,2016/2) was used for absorption correction.
wR2(int) was 0.0961 before and 0.0700 after correction.
The Ratio of minimum to maximum transmission is 0.8504.
The \l/2 correction factor is Not present.
;
_exptl_crystal_colour colourless
_exptl_crystal_density_diffrn 1.231
_exptl_crystal_description plate
_exptl_crystal_F_000 824
_exptl_crystal_size_max 0.14
_exptl_crystal_size_mid 0.12
_exptl_crystal_size_min 0.01
_refine_diff_density_max 0.269
_refine_diff_density_min -0.235
_refine_diff_density_rms 0.052
_refine_ls_abs_structure_details
;
 Flack x determined using 1228 quotients [(I+)-(I-)]/[(I+)+(I-)]
 (Parsons, Flack and Wagner, Acta Cryst. B69 (2013) 249-259).
;
_refine_ls_abs_structure_Flack 0.5(10)
_refine_ls_extinction_method none
_refine_ls_goodness_of_fit_ref 1.077
_refine_ls_hydrogen_treatment constr
_refine_ls_matrix_type full
_refine_ls_number_parameters 289
_refine_ls_number_reflns 4914
_refine_ls_number_restraints 0
_refine_ls_restrained_S_all 1.077
_refine_ls_R_factor_all 0.0913
_refine_ls_R_factor_gt 0.0677
_refine_ls_shift/su_max 0.000
_refine_ls_shift/su_mean 0.000
_refine_ls_structure_factor_coef Fsqd
_refine_ls_weighting_details 'w=1/[\s^2^(Fo^2^)+(0.0628P)^2^+0.7977P] where P=(Fo^2^+2Fc^2^)/3'
_refine_ls_weighting_scheme calc
_refine_ls_wR_factor_gt 0.1430
_refine_ls_wR_factor_ref 0.1538
_reflns_Friedel_coverage 0.752
_reflns_Friedel_fraction_full 1.000
_reflns_Friedel_fraction_max 1.000
_reflns_number_gt 3798
_reflns_number_total 4914
_reflns_threshold_expression 'I > 2\s(I)'
_cod_data_source_file d5dt02179k2.cif
_cod_data_source_block m2_21srv305
_cod_depositor_comments
;
The following automatic conversions were performed:

data item '_diffrn_radiation_probe' value 'X-ray' was changed to
'x-ray' in accordance with the
/home/data/users/saulius/crontab/automatic-downloads/rss-feeds/RSC/lib/dictionaries/cif_core.dic
dictionary named 'cif_core.dic' version 2.4.2 last updated on
2011-04-26.

Automatic conversion script
Id: cif_fix_values 8170 2020-07-09 18:12:32Z antanas 

 Adding full bibliography for 7719588--7719591.cif.
;
_cod_database_code 7719590
_shelx_shelxl_version_number 2019/3
_shelx_space_group_comment
;
The symmetry employed for this shelxl refinement is uniquely defined
by the following loop, which should always be used as a source of
symmetry information in preference to the above space-group names.
They are only intended as comments.
;
_shelx_estimated_absorpt_t_max 0.999
_shelx_estimated_absorpt_t_min 0.991
_computing_bruker_data_scaling 'SADABS V2012/1 (Bruker AXS Inc.)'
_olex2_refinement_description
;
1. Fixed Uiso
 At 1.2 times of:
  All B(H) groups, All C(H) groups
2.a Aromatic/amide H refined with riding coordinates:
 C12(H12), C13(H13), C14(H14), C15(H15), C16(H16), C17(H17), C18(H18),
 C22(H22), C23(H23), C24(H24), C25(H25), C26(H26), C27(H27), C28(H28)
2.b Boron cage BH refined with riding coordinates:
 B2(H2), B3(H3), B4(H4), B5(H5), B6(H6), B8(H8), B9(H9), B10(H10), B11(H11),
 B12(H12A)
;
_olex2_submission_special_instructions 'No special instructions were received'

loop_
_space_group_symop_operation_xyz
'x, y, z'
'-x+1/2, -y, z+1/2'
'x+1/2, -y+1/2, -z'
'-x, y+1/2, -z+1/2'

loop_
_atom_site_label
_atom_site_type_symbol
_atom_site_fract_x
_atom_site_fract_y
_atom_site_fract_z
_atom_site_U_iso_or_equiv
_atom_site_adp_type
_atom_site_occupancy
_atom_site_site_symmetry_order
_atom_site_calc_flag
_atom_site_refinement_flags_posn
_atom_site_refinement_flags_adp
_atom_site_refinement_flags_occupancy
_atom_site_disorder_assembly
_atom_site_disorder_group
C1 C 0.3480(5) 0.6438(2) 0.28760(18) 0.0161(7) Uani 1 1 d . . . . .
C7 C 0.6351(5) 0.6381(2) 0.19744(18) 0.0157(7) Uani 1 1 d . . . . .
C11 C 0.2124(5) 0.7011(2) 0.32669(18) 0.0171(7) Uani 1 1 d . . . . .
C12 C 0.1651(5) 0.7814(2) 0.29778(19) 0.0205(8) Uani 1 1 d . . . . .
H12 H 0.226448 0.799603 0.256997 0.025 Uiso 1 1 calc R U . . .
C13 C 0.0308(5) 0.8373(3) 0.3259(2) 0.0238(8) Uani 1 1 d . . . . .
H13 H 0.002946 0.891915 0.304205 0.029 Uiso 1 1 calc R U . . .
C14 C -0.0589(5) 0.8132(2) 0.38391(19) 0.0230(8) Uani 1 1 d . . . . .
H14 H -0.152143 0.850366 0.402183 0.028 Uiso 1 1 calc R U . . .
C15 C -0.1074(6) 0.7114(3) 0.4792(2) 0.0291(10) Uani 1 1 d . . . . .
H15 H -0.201866 0.749108 0.495828 0.035 Uiso 1 1 calc R U . . .
C16 C -0.0641(6) 0.6374(3) 0.5154(2) 0.0326(10) Uani 1 1 d . . . . .
H16 H -0.128067 0.623551 0.556681 0.039 Uiso 1 1 calc R U . . .
C17 C 0.0756(6) 0.5819(3) 0.49131(19) 0.0289(9) Uani 1 1 d . . . . .
H17 H 0.108028 0.530723 0.516931 0.035 Uiso 1 1 calc R U . . .
C18 C 0.1662(5) 0.6004(2) 0.43118(19) 0.0229(9) Uani 1 1 d . . . . .
H18 H 0.260258 0.561495 0.415959 0.028 Uiso 1 1 calc R U . . .
C19 C 0.1236(5) 0.6763(2) 0.39071(17) 0.0175(8) Uani 1 1 d . . . . .
C20 C -0.0155(5) 0.7335(3) 0.41743(19) 0.0212(8) Uani 1 1 d . . . . .
C21 C 0.7725(5) 0.6912(2) 0.15482(18) 0.0177(8) Uani 1 1 d . . . . .
C22 C 0.8182(5) 0.7740(2) 0.1768(2) 0.0217(8) Uani 1 1 d . . . . .
H22 H 0.755164 0.798000 0.215346 0.026 Uiso 1 1 calc R U . . .
C23 C 0.9550(5) 0.8252(3) 0.1447(2) 0.0249(9) Uani 1 1 d . . . . .
H23 H 0.982277 0.882729 0.161394 0.030 Uiso 1 1 calc R U . . .
C24 C 1.0475(5) 0.7925(3) 0.0899(2) 0.0274(9) Uani 1 1 d . . . . .
H24 H 1.143377 0.826210 0.069602 0.033 Uiso 1 1 calc R U . . .
C25 C 1.0953(6) 0.6792(3) 0.0028(2) 0.0346(10) Uani 1 1 d . . . . .
H25 H 1.191967 0.713726 -0.016047 0.042 Uiso 1 1 calc R U . . .
C26 C 1.0486(6) 0.6020(3) -0.0284(2) 0.0367(11) Uani 1 1 d . . . . .
H26 H 1.112212 0.582354 -0.068287 0.044 Uiso 1 1 calc R U . . .
C27 C 0.9043(6) 0.5519(3) -0.0004(2) 0.0310(10) Uani 1 1 d . . . . .
H27 H 0.868332 0.498778 -0.022724 0.037 Uiso 1 1 calc R U . . .
C28 C 0.8144(6) 0.5774(3) 0.0579(2) 0.0253(9) Uani 1 1 d . . . . .
H28 H 0.718342 0.541369 0.075452 0.030 Uiso 1 1 calc R U . . .
C29 C 0.8617(5) 0.6574(2) 0.09324(19) 0.0207(8) Uani 1 1 d . . . . .
C30 C 1.0036(5) 0.7095(3) 0.0629(2) 0.0241(9) Uani 1 1 d . . . . .
B2 B 0.5692(6) 0.6815(3) 0.27707(19) 0.0160(8) Uani 1 1 d . . . . .
H2 H 0.620000 0.745611 0.298565 0.019 Uiso 1 1 calc R U . . .
B3 B 0.5247(6) 0.5913(3) 0.3303(2) 0.0200(9) Uani 1 1 d . . . . .
H3 H 0.545656 0.595176 0.387376 0.024 Uiso 1 1 calc R U . . .
B4 B 0.3387(6) 0.5302(3) 0.2923(2) 0.0221(9) Uani 1 1 d . . . . .
H4 H 0.236238 0.493159 0.324278 0.027 Uiso 1 1 calc R U . . .
B5 B 0.2705(6) 0.5853(3) 0.2164(2) 0.0191(8) Uani 1 1 d . . . . .
H5 H 0.123886 0.585567 0.198779 0.023 Uiso 1 1 calc R U . . .
B6 B 0.4145(5) 0.6779(3) 0.2054(2) 0.0159(8) Uani 1 1 d . . . . .
H6 H 0.364740 0.739608 0.179617 0.019 Uiso 1 1 calc R U . . .
B8 B 0.7118(6) 0.5877(3) 0.2725(2) 0.0197(9) Uani 1 1 d . . . . .
H8 H 0.858254 0.589568 0.290284 0.024 Uiso 1 1 calc R U . . .
B9 B 0.5685(7) 0.4933(3) 0.2833(2) 0.0240(10) Uani 1 1 d . . . . .
H9 H 0.618661 0.431860 0.309359 0.029 Uiso 1 1 calc R U . . .
B10 B 0.4124(6) 0.4898(3) 0.2116(2) 0.0231(10) Uani 1 1 d . . . . .
H10 H 0.360804 0.426032 0.189690 0.028 Uiso 1 1 calc R U . . .
B11 B 0.4580(6) 0.5817(3) 0.1583(2) 0.0194(8) Uani 1 1 d . . . . .
H11 H 0.437259 0.579250 0.101161 0.023 Uiso 1 1 calc R U . . .
B12 B 0.6437(6) 0.5242(3) 0.2003(2) 0.0219(9) Uani 1 1 d . . . . .
H12A H 0.745835 0.483437 0.171122 0.026 Uiso 1 1 calc R U . . .

loop_
_atom_site_aniso_label
_atom_site_aniso_U_11
_atom_site_aniso_U_22
_atom_site_aniso_U_33
_atom_site_aniso_U_23
_atom_site_aniso_U_13
_atom_site_aniso_U_12
C1 0.0159(18) 0.0158(17) 0.0166(17) 0.0002(14) 0.0030(14) -0.0009(14)
C7 0.0128(17) 0.0162(17) 0.0180(17) -0.0014(14) 0.0025(14) 0.0022(14)
C11 0.0126(17) 0.0168(18) 0.0217(18) -0.0021(15) -0.0011(14) -0.0014(14)
C12 0.0166(18) 0.0203(18) 0.0244(19) -0.0009(16) 0.0021(16) -0.0024(15)
C13 0.0189(19) 0.0206(19) 0.032(2) -0.0022(17) 0.0004(17) 0.0002(16)
C14 0.0149(19) 0.023(2) 0.031(2) -0.0126(16) 0.0002(16) 0.0037(16)
C15 0.023(2) 0.037(2) 0.028(2) -0.0070(18) 0.0106(17) 0.0018(18)
C16 0.033(2) 0.040(2) 0.025(2) -0.0029(18) 0.0141(19) -0.005(2)
C17 0.031(2) 0.030(2) 0.026(2) 0.0002(18) 0.0061(18) -0.003(2)
C18 0.022(2) 0.021(2) 0.025(2) -0.0012(16) 0.0033(16) -0.0003(16)
C19 0.0126(18) 0.0191(18) 0.0210(17) -0.0033(15) 0.0007(14) -0.0022(14)
C20 0.017(2) 0.025(2) 0.0216(19) -0.0078(16) -0.0021(15) -0.0022(15)
C21 0.0112(17) 0.0211(18) 0.0206(18) 0.0004(15) 0.0030(14) 0.0000(15)
C22 0.0170(19) 0.0203(19) 0.028(2) 0.0004(16) 0.0016(16) 0.0012(15)
C23 0.021(2) 0.0172(19) 0.037(2) 0.0025(16) 0.0011(17) -0.0011(17)
C24 0.018(2) 0.028(2) 0.036(2) 0.0121(18) 0.0058(18) -0.0033(17)
C25 0.029(2) 0.039(3) 0.036(2) 0.013(2) 0.0173(19) 0.007(2)
C26 0.041(3) 0.036(3) 0.033(2) 0.0027(19) 0.020(2) 0.009(2)
C27 0.035(2) 0.031(2) 0.027(2) -0.0017(18) 0.0091(19) 0.0052(19)
C28 0.026(2) 0.024(2) 0.026(2) 0.0045(17) 0.0049(17) 0.0022(18)
C29 0.0179(19) 0.0216(19) 0.0227(18) 0.0059(15) 0.0032(15) 0.0075(16)
C30 0.018(2) 0.028(2) 0.027(2) 0.0100(17) 0.0048(16) 0.0040(16)
B2 0.0118(19) 0.018(2) 0.018(2) 0.0016(16) -0.0007(16) 0.0015(16)
B3 0.017(2) 0.021(2) 0.023(2) 0.0027(18) 0.0011(17) 0.0038(17)
B4 0.024(2) 0.017(2) 0.026(2) -0.0002(17) 0.0058(19) -0.0044(17)
B5 0.016(2) 0.021(2) 0.020(2) -0.0064(18) 0.0026(16) -0.0029(17)
B6 0.0114(19) 0.019(2) 0.0171(18) -0.0022(16) 0.0013(15) 0.0008(16)
B8 0.016(2) 0.023(2) 0.020(2) 0.0046(18) -0.0020(16) 0.0047(18)
B9 0.026(2) 0.016(2) 0.030(2) 0.0036(18) 0.008(2) 0.0050(19)
B10 0.024(2) 0.019(2) 0.026(2) -0.0047(18) 0.0087(19) -0.0041(18)
B11 0.013(2) 0.023(2) 0.022(2) -0.0032(17) 0.0028(16) -0.0029(18)
B12 0.020(2) 0.017(2) 0.028(2) -0.0001(18) 0.0024(19) 0.0031(17)

loop_
_atom_type_symbol
_atom_type_description
_atom_type_scat_dispersion_real
_atom_type_scat_dispersion_imag
_atom_type_scat_source
C C 0.0033 0.0016 'International Tables Vol C Tables 4.2.6.8 and 6.1.1.4'
H H 0.0000 0.0000 'International Tables Vol C Tables 4.2.6.8 and 6.1.1.4'
B B 0.0013 0.0007 'International Tables Vol C Tables 4.2.6.8 and 6.1.1.4'

loop_
_geom_angle_atom_site_label_1
_geom_angle_atom_site_label_2
_geom_angle_atom_site_label_3
_geom_angle
_geom_angle_site_symmetry_1
_geom_angle_site_symmetry_3
_geom_angle_publ_flag
C11 C1 B2 118.5(3) . . ?
C11 C1 B3 120.5(3) . . ?
C11 C1 B4 121.2(3) . . ?
C11 C1 B5 118.6(3) . . ?
C11 C1 B6 117.9(3) . . ?
B2 C1 B3 60.8(2) . . ?
B2 C1 B4 112.0(3) . . ?
B2 C1 B5 112.2(3) . . ?
B2 C1 B6 62.2(2) . . ?
B3 C1 B5 113.0(3) . . ?
B3 C1 B6 111.7(3) . . ?
B4 C1 B3 62.9(2) . . ?
B4 C1 B5 61.4(2) . . ?
B4 C1 B6 110.8(3) . . ?
B5 C1 B6 60.8(2) . . ?
C21 C7 B2 117.5(3) . . ?
C21 C7 B6 118.3(3) . . ?
C21 C7 B8 118.4(3) . . ?
C21 C7 B11 120.7(3) . . ?
C21 C7 B12 121.3(3) . . ?
B6 C7 B2 62.2(2) . . ?
B6 C7 B8 112.2(3) . . ?
B6 C7 B11 61.1(2) . . ?
B6 C7 B12 112.4(3) . . ?
B8 C7 B2 60.7(2) . . ?
B11 C7 B2 111.9(3) . . ?
B11 C7 B8 113.2(3) . . ?
B11 C7 B12 63.0(2) . . ?
B12 C7 B2 110.9(3) . . ?
B12 C7 B8 61.5(2) . . ?
C12 C11 C1 117.5(3) . . ?
C12 C11 C19 117.7(3) . . ?
C19 C11 C1 124.8(3) . . ?
C11 C12 H12 118.5 . . ?
C11 C12 C13 123.1(4) . . ?
C13 C12 H12 118.5 . . ?
C12 C13 H13 120.1 . . ?
C14 C13 C12 119.8(4) . . ?
C14 C13 H13 120.1 . . ?
C13 C14 H14 119.7 . . ?
C13 C14 C20 120.6(4) . . ?
C20 C14 H14 119.7 . . ?
C16 C15 H15 119.2 . . ?
C16 C15 C20 121.7(4) . . ?
C20 C15 H15 119.2 . . ?
C15 C16 H16 120.3 . . ?
C15 C16 C17 119.3(4) . . ?
C17 C16 H16 120.3 . . ?
C16 C17 H17 119.6 . . ?
C18 C17 C16 120.7(4) . . ?
C18 C17 H17 119.6 . . ?
C17 C18 H18 119.0 . . ?
C17 C18 C19 122.1(4) . . ?
C19 C18 H18 119.0 . . ?
C18 C19 C11 125.8(3) . . ?
C18 C19 C20 116.2(3) . . ?
C20 C19 C11 118.0(3) . . ?
C14 C20 C15 119.3(4) . . ?
C14 C20 C19 120.7(4) . . ?
C15 C20 C19 119.9(4) . . ?
C22 C21 C7 118.3(3) . . ?
C22 C21 C29 118.1(3) . . ?
C29 C21 C7 123.6(3) . . ?
C21 C22 H22 118.7 . . ?
C21 C22 C23 122.6(4) . . ?
C23 C22 H22 118.7 . . ?
C22 C23 H23 120.1 . . ?
C24 C23 C22 119.9(4) . . ?
C24 C23 H23 120.1 . . ?
C23 C24 H24 119.6 . . ?
C23 C24 C30 120.7(4) . . ?
C30 C24 H24 119.6 . . ?
C26 C25 H25 119.1 . . ?
C26 C25 C30 121.8(4) . . ?
C30 C25 H25 119.1 . . ?
C25 C26 H26 120.7 . . ?
C25 C26 C27 118.6(4) . . ?
C27 C26 H26 120.7 . . ?
C26 C27 H27 119.1 . . ?
C28 C27 C26 121.8(4) . . ?
C28 C27 H27 119.1 . . ?
C27 C28 H28 119.3 . . ?
C27 C28 C29 121.5(4) . . ?
C29 C28 H28 119.3 . . ?
C28 C29 C21 125.7(3) . . ?
C30 C29 C21 118.0(3) . . ?
C30 C29 C28 116.2(3) . . ?
C24 C30 C25 119.5(4) . . ?
C24 C30 C29 120.4(4) . . ?
C25 C30 C29 120.1(4) . . ?
C1 B2 C7 103.7(3) . . ?
C1 B2 H2 123.5 . . ?
C1 B2 B3 59.7(2) . . ?
C1 B2 B6 59.7(2) . . ?
C1 B2 B8 106.8(3) . . ?
C7 B2 H2 124.4 . . ?
C7 B2 B6 58.2(2) . . ?
C7 B2 B8 59.4(2) . . ?
B3 B2 C7 106.4(3) . . ?
B3 B2 H2 121.3 . . ?
B3 B2 B6 108.8(3) . . ?
B3 B2 B8 60.5(2) . . ?
B6 B2 H2 121.6 . . ?
B8 B2 H2 121.6 . . ?
B8 B2 B6 107.8(3) . . ?
C1 B3 B2 59.4(2) . . ?
C1 B3 H3 123.6 . . ?
C1 B3 B4 58.6(2) . . ?
C1 B3 B8 106.4(3) . . ?
C1 B3 B9 105.8(3) . . ?
B2 B3 H3 121.4 . . ?
B2 B3 B4 107.4(3) . . ?
B2 B3 B8 60.2(2) . . ?
B2 B3 B9 108.5(3) . . ?
B4 B3 H3 122.4 . . ?
B8 B3 H3 121.8 . . ?
B8 B3 B4 107.6(3) . . ?
B8 B3 B9 60.5(2) . . ?
B9 B3 H3 122.0 . . ?
B9 B3 B4 59.5(3) . . ?
C1 B4 B3 58.6(2) . . ?
C1 B4 H4 123.7 . . ?
C1 B4 B5 59.7(2) . . ?
C1 B4 B9 105.8(3) . . ?
C1 B4 B10 106.6(3) . . ?
B3 B4 H4 122.1 . . ?
B5 B4 B3 108.1(3) . . ?
B5 B4 H4 120.8 . . ?
B5 B4 B9 109.4(3) . . ?
B5 B4 B10 60.5(2) . . ?
B9 B4 B3 59.5(2) . . ?
B9 B4 H4 121.6 . . ?
B10 B4 B3 108.3(3) . . ?
B10 B4 H4 121.4 . . ?
B10 B4 B9 61.1(3) . . ?
C1 B5 B4 59.0(2) . . ?
C1 B5 H5 123.4 . . ?
C1 B5 B6 59.9(2) . . ?
C1 B5 B10 105.5(3) . . ?
C1 B5 B11 105.9(3) . . ?
B4 B5 H5 121.7 . . ?
B4 B5 B10 59.8(2) . . ?
B4 B5 B11 107.6(3) . . ?
B6 B5 B4 108.1(3) . . ?
B6 B5 H5 121.7 . . ?
B6 B5 B10 107.2(3) . . ?
B6 B5 B11 59.3(2) . . ?
B10 B5 H5 122.7 . . ?
B11 B5 H5 122.5 . . ?
B11 B5 B10 59.7(2) . . ?
C1 B6 B2 58.1(2) . . ?
C1 B6 B5 59.3(2) . . ?
C1 B6 H6 124.4 . . ?
C1 B6 B11 106.4(3) . . ?
C7 B6 C1 103.7(3) . . ?
C7 B6 B2 59.6(2) . . ?
C7 B6 B5 106.6(3) . . ?
C7 B6 H6 123.6 . . ?
C7 B6 B11 59.5(2) . . ?
B2 B6 H6 121.7 . . ?
B5 B6 B2 107.6(3) . . ?
B5 B6 H6 121.7 . . ?
B11 B6 B2 108.6(3) . . ?
B11 B6 B5 60.6(2) . . ?
B11 B6 H6 121.3 . . ?
C7 B8 B2 59.9(2) . . ?
C7 B8 B3 105.8(3) . . ?
C7 B8 H8 123.6 . . ?
C7 B8 B9 105.3(3) . . ?
C7 B8 B12 58.9(2) . . ?
B2 B8 B3 59.3(2) . . ?
B2 B8 H8 121.6 . . ?
B2 B8 B9 107.2(3) . . ?
B2 B8 B12 108.2(3) . . ?
B3 B8 H8 122.4 . . ?
B3 B8 B9 59.9(2) . . ?
B3 B8 B12 107.8(3) . . ?
B9 B8 H8 122.7 . . ?
B12 B8 H8 121.6 . . ?
B12 B8 B9 59.6(2) . . ?
B3 B9 B8 59.6(2) . . ?
B3 B9 H9 121.4 . . ?
B3 B9 B10 108.1(3) . . ?
B4 B9 B3 61.0(2) . . ?
B4 B9 B8 108.1(3) . . ?
B4 B9 H9 121.7 . . ?
B4 B9 B10 59.3(2) . . ?
B8 B9 H9 121.9 . . ?
B8 B9 B10 107.6(3) . . ?
B10 B9 H9 122.1 . . ?
B12 B9 B3 107.7(3) . . ?
B12 B9 B4 107.4(3) . . ?
B12 B9 B8 59.9(2) . . ?
B12 B9 H9 122.1 . . ?
B12 B9 B10 59.7(2) . . ?
B4 B10 B5 59.7(2) . . ?
B4 B10 B9 59.6(3) . . ?
B4 B10 H10 122.3 . . ?
B4 B10 B11 107.8(3) . . ?
B4 B10 B12 107.2(3) . . ?
B5 B10 B9 107.6(3) . . ?
B5 B10 H10 121.7 . . ?
B9 B10 H10 122.2 . . ?
B11 B10 B5 60.0(2) . . ?
B11 B10 B9 108.2(3) . . ?
B11 B10 H10 121.2 . . ?
B11 B10 B12 61.2(2) . . ?
B12 B10 B5 108.5(3) . . ?
B12 B10 B9 59.3(2) . . ?
B12 B10 H10 121.6 . . ?
C7 B11 B5 106.2(3) . . ?
C7 B11 B6 59.4(2) . . ?
C7 B11 B10 105.7(3) . . ?
C7 B11 H11 123.7 . . ?
C7 B11 B12 58.6(2) . . ?
B5 B11 H11 121.9 . . ?
B5 B11 B12 107.6(3) . . ?
B6 B11 B5 60.1(2) . . ?
B6 B11 B10 108.4(3) . . ?
B6 B11 H11 121.4 . . ?
B6 B11 B12 107.5(3) . . ?
B10 B11 B5 60.4(2) . . ?
B10 B11 H11 122.0 . . ?
B10 B11 B12 59.6(3) . . ?
B12 B11 H11 122.2 . . ?
C7 B12 B8 59.6(2) . . ?
C7 B12 B9 106.4(3) . . ?
C7 B12 B10 105.3(3) . . ?
C7 B12 B11 58.4(2) . . ?
C7 B12 H12A 124.0 . . ?
B8 B12 B10 109.0(3) . . ?
B8 B12 B11 107.8(3) . . ?
B8 B12 H12A 120.9 . . ?
B9 B12 B8 60.5(2) . . ?
B9 B12 B10 61.0(3) . . ?
B9 B12 B11 108.0(3) . . ?
B9 B12 H12A 121.4 . . ?
B10 B12 B11 59.2(2) . . ?
B10 B12 H12A 122.0 . . ?
B11 B12 H12A 122.3 . . ?

loop_
_geom_bond_atom_site_label_1
_geom_bond_atom_site_label_2
_geom_bond_distance
_geom_bond_site_symmetry_2
_geom_bond_publ_flag
C1 C11 1.517(5) . ?
C1 B2 1.719(5) . ?
C1 B3 1.724(5) . ?
C1 B4 1.724(5) . ?
C1 B5 1.736(5) . ?
C1 B6 1.747(5) . ?
C7 C21 1.527(5) . ?
C7 B2 1.747(5) . ?
C7 B6 1.720(5) . ?
C7 B8 1.737(5) . ?
C7 B11 1.722(5) . ?
C7 B12 1.726(5) . ?
C11 C12 1.383(5) . ?
C11 C19 1.451(5) . ?
C12 H12 0.9500 . ?
C12 C13 1.403(5) . ?
C13 H13 0.9500 . ?
C13 C14 1.353(5) . ?
C14 H14 0.9500 . ?
C14 C20 1.407(5) . ?
C15 H15 0.9500 . ?
C15 C16 1.359(6) . ?
C15 C20 1.414(5) . ?
C16 H16 0.9500 . ?
C16 C17 1.400(6) . ?
C17 H17 0.9500 . ?
C17 C18 1.370(5) . ?
C18 H18 0.9500 . ?
C18 C19 1.426(5) . ?
C19 C20 1.429(5) . ?
C21 C22 1.366(5) . ?
C21 C29 1.454(5) . ?
C22 H22 0.9500 . ?
C22 C23 1.407(5) . ?
C23 H23 0.9500 . ?
C23 C24 1.353(5) . ?
C24 H24 0.9500 . ?
C24 C30 1.399(6) . ?
C25 H25 0.9500 . ?
C25 C26 1.360(6) . ?
C25 C30 1.420(5) . ?
C26 H26 0.9500 . ?
C26 C27 1.404(6) . ?
C27 H27 0.9500 . ?
C27 C28 1.363(5) . ?
C28 H28 0.9500 . ?
C28 C29 1.435(5) . ?
C29 C30 1.426(5) . ?
B2 H2 1.1200 . ?
B2 B3 1.743(6) . ?
B2 B6 1.791(6) . ?
B2 B8 1.761(6) . ?
B3 H3 1.1200 . ?
B3 B4 1.798(6) . ?
B3 B8 1.765(6) . ?
B3 B9 1.771(6) . ?
B4 H4 1.1200 . ?
B4 B5 1.765(6) . ?
B4 B9 1.771(7) . ?
B4 B10 1.766(6) . ?
B5 H5 1.1200 . ?
B5 B6 1.764(6) . ?
B5 B10 1.779(6) . ?
B5 B11 1.772(6) . ?
B6 H6 1.1200 . ?
B6 B11 1.749(6) . ?
B8 H8 1.1200 . ?
B8 B9 1.781(6) . ?
B8 B12 1.771(6) . ?
B9 H9 1.1200 . ?
B9 B10 1.797(7) . ?
B9 B12 1.766(6) . ?
B10 H10 1.1200 . ?
B10 B11 1.767(6) . ?
B10 B12 1.775(6) . ?
B11 H11 1.1200 . ?
B11 B12 1.802(6) . ?
B12 H12A 1.1200 . ?

loop_
_geom_torsion_atom_site_label_1
_geom_torsion_atom_site_label_2
_geom_torsion_atom_site_label_3
_geom_torsion_atom_site_label_4
_geom_torsion
_geom_torsion_site_symmetry_1
_geom_torsion_site_symmetry_2
_geom_torsion_site_symmetry_3
_geom_torsion_site_symmetry_4
_geom_torsion_publ_flag
B2 C1 C11 C12 65.1(4) . . . . ?
B2 C1 C11 C19 -117.4(4) . . . . ?
B2 C7 C21 C22 -8.1(5) . . . . ?
B2 C7 C21 C29 170.0(3) . . . . ?
B3 C1 C11 C12 136.2(3) . . . . ?
B3 C1 C11 C19 -46.3(5) . . . . ?
B4 C1 C11 C12 -149.0(4) . . . . ?
B4 C1 C11 C19 28.5(5) . . . . ?
B5 C1 C11 C12 -76.9(4) . . . . ?
B5 C1 C11 C19 100.6(4) . . . . ?
B6 C1 C11 C12 -6.7(5) . . . . ?
B6 C1 C11 C19 170.8(3) . . . . ?
B6 C7 C21 C22 63.4(4) . . . . ?
B6 C7 C21 C29 -118.5(4) . . . . ?
B8 C7 C21 C22 -77.9(4) . . . . ?
B8 C7 C21 C29 100.2(4) . . . . ?
B11 C7 C21 C22 134.8(4) . . . . ?
B11 C7 C21 C29 -47.2(5) . . . . ?
B12 C7 C21 C22 -150.1(4) . . . . ?
B12 C7 C21 C29 28.0(5) . . . . ?
